data_7209767
loop_
_publ_author_name
'Li, Xiao-Zeng'
'Hao, Peng-Peng'
'Wang, Dan'
'Zhu, Li-Na'

_publ_section_title
;
 Analysis of factors governing the formation of single-stranded helical
 coordination polymers from a macrocyclic metalloligand and Ca2+, Mn2+,
 Fe2+, Co2+, Ni2+, Cu2+, Zn2+ and Pb2+
;
_journal_issue 15
_journal_name_full CrystEngComm
_journal_page_first 2800
_journal_paper_doi 10.1039/c3ce40124c
_journal_volume 15
_journal_year 2013
_chemical_formula_sum 'C24 H24 Cu N4 Ni O12'
_chemical_formula_weight 682.72
_chemical_name_systematic
;
?
;
_space_group_IT_number 14
_symmetry_cell_setting monoclinic
_symmetry_space_group_name_Hall '-P 2yn'
_symmetry_space_group_name_H-M 'P 1 21/n 1'
_atom_sites_solution_hydrogens geom
_atom_sites_solution_primary direct
_atom_sites_solution_secondary difmap
_audit_creation_method SHELXL-97
_cell_angle_alpha 90.00
_cell_angle_beta 91.30(3)
_cell_angle_gamma 90.00
_cell_formula_units_Z 4
_cell_length_a 15.674(3)
_cell_length_b 8.6916(17)
_cell_length_c 19.060(4)
_cell_measurement_reflns_used 8130
_cell_measurement_temperature 113(2)
_cell_measurement_theta_max 27.8585
_cell_measurement_theta_min 1.7013
_cell_volume 2595.9(9)
_computing_cell_refinement crystalclear
_computing_data_collection 'crystalclear(Rigaku/MSC Inc., 2005)'
_computing_data_reduction crystalclear
_computing_molecular_graphics 'Bruker SHELXTL'
_computing_publication_material 'Bruker SHELXTL'
_computing_structure_refinement 'SHELXL-97 (Sheldrick, 1997)'
_computing_structure_solution 'SHELXS-97 (Sheldrick, 1990)'
_diffrn_ambient_temperature 113(2)
_diffrn_detector_area_resol_mean 7.31
_diffrn_measured_fraction_theta_full 0.995
_diffrn_measured_fraction_theta_max 0.995
_diffrn_measurement_device_type 'rigaku saturn CCD area detector'
_diffrn_measurement_method '\w and \f scans'
_diffrn_radiation_monochromator confocal
_diffrn_radiation_source 'rotating anode'
_diffrn_radiation_type MoK\a
_diffrn_radiation_wavelength 0.71073
_diffrn_reflns_av_R_equivalents 0.0363
_diffrn_reflns_av_sigmaI/netI 0.0355
_diffrn_reflns_limit_h_max 20
_diffrn_reflns_limit_h_min -19
_diffrn_reflns_limit_k_max 11
_diffrn_reflns_limit_k_min -11
_diffrn_reflns_limit_l_max 25
_diffrn_reflns_limit_l_min -25
_diffrn_reflns_number 22476
_diffrn_reflns_theta_full 27.83
_diffrn_reflns_theta_max 27.83
_diffrn_reflns_theta_min 1.66
_diffrn_standards_decay_% 0
_diffrn_standards_interval_count 0
_diffrn_standards_interval_time 0
_diffrn_standards_number 0
_exptl_absorpt_coefficient_mu 1.619
_exptl_absorpt_correction_T_max 0.8548
_exptl_absorpt_correction_T_min 0.7592
_exptl_absorpt_correction_type multi-scan
_exptl_absorpt_process_details crystalclear
_exptl_crystal_density_diffrn 1.747
_exptl_crystal_density_method 'not measured'
_exptl_crystal_F_000 1396
_exptl_crystal_size_max 0.18
_exptl_crystal_size_mid 0.16
_exptl_crystal_size_min 0.10
_refine_diff_density_max 0.646
_refine_diff_density_min -0.420
_refine_diff_density_rms 0.112
_refine_ls_extinction_coef 0.0147(7)
_refine_ls_extinction_expression Fc^*^=kFc[1+0.001xFc^2^\l^3^/sin(2\q)]^-1/4^
_refine_ls_extinction_method SHELXL
_refine_ls_goodness_of_fit_ref 1.100
_refine_ls_hydrogen_treatment constr
_refine_ls_matrix_type full
_refine_ls_number_parameters 380
_refine_ls_number_reflns 6141
_refine_ls_number_restraints 18
_refine_ls_restrained_S_all 1.100
_refine_ls_R_factor_all 0.0400
_refine_ls_R_factor_gt 0.0333
_refine_ls_shift/su_max 0.002
_refine_ls_shift/su_mean 0.000
_refine_ls_structure_factor_coef Fsqd
_refine_ls_weighting_details 'calc w=1/[\s^2^(Fo^2^)+(0.0586P)^2^+0.0000P] where P=(Fo^2^+2Fc^2^)/3'
_refine_ls_weighting_scheme calc
_refine_ls_wR_factor_gt 0.0907
_refine_ls_wR_factor_ref 0.0945
_reflns_number_gt 5167
_reflns_number_total 6141
_reflns_threshold_expression >2sigma(I)
_cod_data_source_file c3ce40124c.txt
_cod_data_source_block Cu
_cod_depositor_comments
;
The following automatic conversions were performed:

'_symmetry_cell_setting' value 'Monoclinic' changed to 'monoclinic'
according to /home/saulius/struct/CIF-dictionaries/cif_core.dic
dictionary named 'cif_core.dic' version 2.4.2 from
2011-04-26.

'_exptl_absorpt_correction_type' value 'MULTI-SCAN'
changed to 'multi-scan' according to
/home/saulius/struct/CIF-dictionaries/cif_core.dic dictionary named
'cif_core.dic' version 2.4.2 from
2011-04-26.

'_refine_ls_hydrogen_treatment' value 'CONSTR' changed
to 'constr' according to
/home/saulius/struct/CIF-dictionaries/cif_core.dic dictionary named
'cif_core.dic' version 2.4.2 from 2011-04-26.

Automatic conversion script
Id: cif_fix_values 1891 2012-01-12 08:04:46Z andrius 
;
_cod_original_sg_symbol_H-M P2(1)/n
_cod_database_code 7209767

loop_
_symmetry_equiv_pos_as_xyz
'x, y, z'
'-x+1/2, y+1/2, -z+1/2'
'-x, -y, -z'
'x-1/2, -y-1/2, z-1/2'

loop_
_atom_site_label
_atom_site_type_symbol
_atom_site_fract_x
_atom_site_fract_y
_atom_site_fract_z
_atom_site_U_iso_or_equiv
_atom_site_adp_type
_atom_site_occupancy
_atom_site_symmetry_multiplicity
_atom_site_calc_flag
_atom_site_refinement_flags
Cu1 Cu 1.051044(15) -0.01758(3) 0.295074(13) 0.01332(9) Uani 1 1 d .
Ni1 Ni 0.806115(15) 0.07648(3) 0.109865(13) 0.01091(9) Uani 1 1 d .
O1 O 1.01841(9) -0.06055(17) 0.19506(8) 0.0146(3) Uani 1 1 d .
O2 O 0.97113(9) 0.20915(18) 0.25240(7) 0.0169(3) Uani 1 1 d .
O3 O 0.72839(10) -0.38672(18) -0.04452(8) 0.0207(3) Uani 1 1 d .
O4 O 0.71237(10) -0.1580(2) -0.09773(8) 0.0255(4) Uani 1 1 d .
O5 O 0.56883(9) 0.42530(18) 0.06291(8) 0.0180(3) Uani 1 1 d .
O6 O 0.56199(9) 0.40863(17) 0.18097(8) 0.0150(3) Uani 1 1 d .
O7 O 1.08589(10) 0.01364(18) 0.39412(8) 0.0174(3) Uani 1 1 d D
H7A H 1.0412 -0.0053 0.4167 0.021 Uiso 1 1 d RD
H7B H 1.1320 -0.0269 0.4088 0.021 Uiso 1 1 d RD
O8 O 1.15838(9) 0.07399(19) 0.26430(8) 0.0198(3) Uani 1 1 d D
H8A H 1.1795 0.0237 0.2291 0.024 Uiso 1 1 d RD
H8B H 1.1962 0.0833 0.2980 0.024 Uiso 1 1 d RD
O9 O 1.11126(11) -0.25717(19) 0.29159(9) 0.0266(4) Uani 1 1 d D
H9A H 1.1454 -0.2662 0.3272 0.032 Uiso 1 1 d RD
H9B H 1.1019 -0.3411 0.2696 0.032 Uiso 1 1 d RD
N1 N 0.91109(11) -0.0267(2) 0.11053(9) 0.0128(4) Uani 1 1 d .
N2 N 0.75230(11) -0.0707(2) 0.05246(9) 0.0133(4) Uani 1 1 d .
N3 N 0.69895(10) 0.1732(2) 0.11316(9) 0.0128(3) Uani 1 1 d .
N4 N 0.85921(10) 0.2203(2) 0.16925(9) 0.0126(3) Uani 1 1 d .
C1 C 0.95551(13) 0.0082(2) 0.16863(11) 0.0130(4) Uani 1 1 d .
C2 C 0.92744(12) 0.1584(2) 0.20264(10) 0.0134(4) Uani 1 1 d .
C3 C 0.93906(13) -0.1334(2) 0.06066(11) 0.0136(4) Uani 1 1 d .
C4 C 1.02424(13) -0.1822(3) 0.05890(12) 0.0191(5) Uani 1 1 d .
H4 H 1.0631 -0.1511 0.0951 0.023 Uiso 1 1 calc R
C5 C 1.05265(14) -0.2749(3) 0.00535(12) 0.0213(5) Uani 1 1 d .
H5 H 1.1106 -0.3068 0.0054 0.026 Uiso 1 1 calc R
C6 C 0.99793(14) -0.3220(3) -0.04833(12) 0.0211(5) Uani 1 1 d .
H6 H 1.0181 -0.3844 -0.0854 0.025 Uiso 1 1 calc R
C7 C 0.91375(14) -0.2768(3) -0.04732(11) 0.0187(5) Uani 1 1 d .
H7 H 0.8763 -0.3079 -0.0845 0.022 Uiso 1 1 calc R
C8 C 0.88146(13) -0.1857(2) 0.00738(10) 0.0138(4) Uani 1 1 d .
C9 C 0.78964(13) -0.1604(2) 0.00817(11) 0.0135(4) Uani 1 1 d .
C10 C 0.73807(13) -0.2439(3) -0.04994(11) 0.0174(4) Uani 1 1 d .
C11 C 0.66148(13) -0.0664(2) 0.06092(11) 0.0134(4) Uani 1 1 d .
C12 C 0.60512(13) -0.1846(3) 0.04456(11) 0.0155(4) Uani 1 1 d .
H12 H 0.6251 -0.2759 0.0229 0.019 Uiso 1 1 calc R
C13 C 0.51930(13) -0.1691(3) 0.05991(11) 0.0177(4) Uani 1 1 d .
H13 H 0.4801 -0.2482 0.0471 0.021 Uiso 1 1 calc R
C14 C 0.49087(14) -0.0389(3) 0.09374(12) 0.0180(4) Uani 1 1 d .
H14 H 0.4322 -0.0292 0.1042 0.022 Uiso 1 1 calc R
C15 C 0.54714(13) 0.0776(3) 0.11251(11) 0.0165(4) Uani 1 1 d .
H15 H 0.5275 0.1649 0.1375 0.020 Uiso 1 1 calc R
C16 C 0.63280(13) 0.0663(2) 0.09464(10) 0.0134(4) Uani 1 1 d .
C17 C 0.68560(12) 0.3167(3) 0.12847(10) 0.0132(4) Uani 1 1 d .
C18 C 0.59653(13) 0.3898(2) 0.12148(11) 0.0141(4) Uani 1 1 d .
C19 C 0.75141(13) 0.4209(2) 0.15485(10) 0.0130(4) Uani 1 1 d .
C20 C 0.72929(14) 0.5780(2) 0.16138(11) 0.0162(4) Uani 1 1 d .
H20 H 0.6739 0.6105 0.1464 0.019 Uiso 1 1 calc R
C21 C 0.78535(14) 0.6850(3) 0.18863(11) 0.0172(4) Uani 1 1 d .
H21 H 0.7696 0.7903 0.1914 0.021 Uiso 1 1 calc R
C22 C 0.86529(14) 0.6367(3) 0.21206(12) 0.0192(5) Uani 1 1 d .
H22 H 0.9045 0.7097 0.2312 0.023 Uiso 1 1 calc R
C23 C 0.88873(14) 0.4843(3) 0.20804(12) 0.0184(5) Uani 1 1 d .
H23 H 0.9434 0.4538 0.2254 0.022 Uiso 1 1 calc R
C24 C 0.83341(12) 0.3729(2) 0.17876(10) 0.0126(4) Uani 1 1 d .
O10 O 0.75529(11) 0.0932(2) 0.82964(9) 0.0267(4) Uani 1 1 d D
H10A H 0.7664 0.1849 0.8445 0.032 Uiso 1 1 d RD
H10B H 0.7463 0.0287 0.8626 0.032 Uiso 1 1 d RD
O11 O 0.29274(10) 0.1002(2) 0.36124(9) 0.0263(4) Uani 1 1 d D
H11A H 0.3379 0.0614 0.3429 0.032 Uiso 1 1 d RD
H11B H 0.2771 0.0513 0.3983 0.032 Uiso 1 1 d RD
O12 O 0.11442(11) 0.4299(2) 0.23483(9) 0.0283(4) Uani 1 1 d D
H12A H 0.1600 0.4050 0.2575 0.034 Uiso 1 1 d RD
H12B H 0.0753 0.3621 0.2330 0.034 Uiso 1 1 d RD

loop_
_atom_site_aniso_label
_atom_site_aniso_U_11
_atom_site_aniso_U_22
_atom_site_aniso_U_33
_atom_site_aniso_U_23
_atom_site_aniso_U_13
_atom_site_aniso_U_12
Cu1 0.01055(14) 0.01593(16) 0.01335(14) 0.00051(10) -0.00291(9) -0.00139(10)
Ni1 0.00887(14) 0.01099(15) 0.01274(14) -0.00247(10) -0.00288(9) -0.00002(10)
O1 0.0120(7) 0.0184(8) 0.0133(7) 0.0003(6) -0.0036(5) 0.0024(6)
O2 0.0163(7) 0.0188(8) 0.0152(7) -0.0038(6) -0.0067(6) -0.0008(6)
O3 0.0185(8) 0.0175(8) 0.0261(9) -0.0076(7) 0.0010(6) -0.0041(7)
O4 0.0285(9) 0.0292(10) 0.0183(8) 0.0015(7) -0.0081(6) -0.0073(8)
O5 0.0154(7) 0.0221(9) 0.0165(8) 0.0003(6) -0.0026(6) 0.0013(6)
O6 0.0127(7) 0.0166(8) 0.0156(7) -0.0014(6) -0.0011(5) 0.0025(6)
O7 0.0131(7) 0.0224(9) 0.0164(8) -0.0006(6) -0.0032(6) 0.0011(6)
O8 0.0151(8) 0.0235(9) 0.0208(8) -0.0010(7) -0.0022(6) -0.0028(6)
O9 0.0316(9) 0.0214(9) 0.0262(9) -0.0032(7) -0.0128(7) 0.0078(7)
N1 0.0118(8) 0.0126(9) 0.0138(9) -0.0021(7) -0.0019(6) 0.0001(7)
N2 0.0111(8) 0.0133(9) 0.0153(9) 0.0000(7) -0.0017(6) -0.0005(7)
N3 0.0116(8) 0.0132(9) 0.0135(8) -0.0011(7) -0.0017(6) -0.0002(7)
N4 0.0112(8) 0.0132(9) 0.0134(8) -0.0015(7) -0.0021(6) -0.0003(7)
C1 0.0111(9) 0.0143(11) 0.0136(10) 0.0017(8) 0.0003(7) -0.0025(8)
C2 0.0105(9) 0.0148(11) 0.0149(10) -0.0004(8) 0.0008(7) -0.0020(8)
C3 0.0145(10) 0.0124(10) 0.0140(10) 0.0008(8) 0.0004(7) -0.0009(8)
C4 0.0161(10) 0.0232(12) 0.0182(11) -0.0026(9) -0.0002(8) 0.0026(9)
C5 0.0148(10) 0.0254(13) 0.0239(12) -0.0009(10) 0.0032(8) 0.0047(9)
C6 0.0222(11) 0.0199(12) 0.0215(11) -0.0045(9) 0.0078(9) -0.0005(9)
C7 0.0179(11) 0.0202(12) 0.0179(11) -0.0046(9) -0.0003(8) -0.0042(9)
C8 0.0159(10) 0.0125(10) 0.0129(10) -0.0015(8) 0.0007(7) -0.0011(8)
C9 0.0161(10) 0.0114(10) 0.0129(10) 0.0011(8) -0.0035(7) -0.0020(8)
C10 0.0129(10) 0.0213(12) 0.0181(11) -0.0039(9) 0.0011(8) -0.0016(9)
C11 0.0126(10) 0.0148(11) 0.0127(10) 0.0012(8) -0.0022(7) 0.0000(8)
C12 0.0178(10) 0.0117(10) 0.0169(10) -0.0027(8) -0.0016(8) -0.0012(8)
C13 0.0150(10) 0.0180(11) 0.0200(11) 0.0008(9) -0.0036(8) -0.0048(9)
C14 0.0117(10) 0.0214(12) 0.0208(11) 0.0005(9) -0.0012(8) -0.0022(9)
C15 0.0134(10) 0.0170(11) 0.0190(11) -0.0011(9) -0.0006(8) 0.0018(8)
C16 0.0132(10) 0.0137(10) 0.0131(10) -0.0001(8) -0.0030(7) -0.0018(8)
C17 0.0122(9) 0.0156(10) 0.0117(9) -0.0003(8) 0.0002(7) -0.0003(8)
C18 0.0135(10) 0.0098(10) 0.0189(11) -0.0020(8) -0.0021(8) -0.0019(8)
C19 0.0143(10) 0.0130(10) 0.0117(9) 0.0002(8) 0.0000(7) -0.0013(8)
C20 0.0168(10) 0.0157(11) 0.0161(10) -0.0003(8) -0.0011(8) 0.0006(8)
C21 0.0239(11) 0.0096(10) 0.0183(10) -0.0006(8) 0.0015(8) 0.0005(8)
C22 0.0197(11) 0.0173(11) 0.0203(11) -0.0043(9) -0.0025(8) -0.0058(9)
C23 0.0141(10) 0.0189(12) 0.0221(11) -0.0026(9) -0.0044(8) -0.0021(8)
C24 0.0140(9) 0.0124(10) 0.0114(9) -0.0016(8) 0.0009(7) -0.0009(8)
O10 0.0294(9) 0.0236(9) 0.0270(9) 0.0006(7) 0.0010(7) -0.0016(7)
O11 0.0234(9) 0.0262(10) 0.0294(9) 0.0061(7) 0.0012(7) 0.0003(7)
O12 0.0222(9) 0.0241(10) 0.0383(11) 0.0014(8) -0.0036(7) -0.0034(7)

loop_
_atom_type_symbol
_atom_type_description
_atom_type_scat_dispersion_real
_atom_type_scat_dispersion_imag
_atom_type_scat_source
C C 0.0033 0.0016 'International Tables Vol C Tables 4.2.6.8 and 6.1.1.4'
H H 0.0000 0.0000 'International Tables Vol C Tables 4.2.6.8 and 6.1.1.4'
N N 0.0061 0.0033 'International Tables Vol C Tables 4.2.6.8 and 6.1.1.4'
O O 0.0106 0.0060 'International Tables Vol C Tables 4.2.6.8 and 6.1.1.4'
Ni Ni 0.3393 1.1124 'International Tables Vol C Tables 4.2.6.8 and 6.1.1.4'
Cu Cu 0.3201 1.2651 'International Tables Vol C Tables 4.2.6.8 and 6.1.1.4'

loop_
_geom_angle_atom_site_label_1
_geom_angle_atom_site_label_2
_geom_angle_atom_site_label_3
_geom_angle
_geom_angle_site_symmetry_1
_geom_angle_site_symmetry_3
O6 Cu1 O8 173.58(6) 2_645 .
O6 Cu1 O7 93.12(7) 2_645 .
O8 Cu1 O7 90.56(7) . .
O6 Cu1 O1 87.00(7) 2_645 .
O8 Cu1 O1 89.61(7) . .
O7 Cu1 O1 176.92(6) . .
O6 Cu1 O9 94.88(6) 2_645 .
O8 Cu1 O9 90.20(7) . .
O7 Cu1 O9 92.73(6) . .
O1 Cu1 O9 84.20(6) . .
N4 Ni1 N2 178.49(8) . .
N4 Ni1 N1 86.40(8) . .
N2 Ni1 N1 93.48(8) . .
N4 Ni1 N3 93.81(8) . .
N2 Ni1 N3 86.23(8) . .
N1 Ni1 N3 176.94(8) . .
C1 O1 Cu1 118.57(14) . .
C18 O6 Cu1 130.99(14) . 2_655
Cu1 O7 H7A 104.3 . .
Cu1 O7 H7B 118.3 . .
H7A O7 H7B 117.5 . .
Cu1 O8 H8A 111.7 . .
Cu1 O8 H8B 113.1 . .
H8A O8 H8B 110.6 . .
Cu1 O9 H9A 108.1 . .
Cu1 O9 H9B 136.6 . .
H9A O9 H9B 114.1 . .
C1 N1 C3 123.25(18) . .
C1 N1 Ni1 109.86(14) . .
C3 N1 Ni1 126.78(14) . .
C9 N2 C11 123.44(18) . .
C9 N2 Ni1 125.93(14) . .
C11 N2 Ni1 110.56(13) . .
C17 N3 C16 124.02(17) . .
C17 N3 Ni1 125.84(14) . .
C16 N3 Ni1 110.13(13) . .
C2 N4 C24 123.15(17) . .
C2 N4 Ni1 110.95(14) . .
C24 N4 Ni1 125.90(14) . .
O1 C1 N1 128.4(2) . .
O1 C1 C2 118.04(18) . .
N1 C1 C2 113.45(18) . .
O2 C2 N4 129.8(2) . .
O2 C2 C1 118.03(18) . .
N4 C2 C1 112.02(17) . .
C4 C3 N1 121.86(19) . .
C4 C3 C8 118.48(19) . .
N1 C3 C8 119.51(18) . .
C5 C4 C3 121.1(2) . .
C5 C4 H4 119.4 . .
C3 C4 H4 119.4 . .
C6 C5 C4 121.0(2) . .
C6 C5 H5 119.5 . .
C4 C5 H5 119.5 . .
C7 C6 C5 118.9(2) . .
C7 C6 H6 120.5 . .
C5 C6 H6 120.5 . .
C6 C7 C8 122.0(2) . .
C6 C7 H7 119.0 . .
C8 C7 H7 119.0 . .
C7 C8 C3 118.38(19) . .
C7 C8 C9 117.59(19) . .
C3 C8 C9 123.88(18) . .
N2 C9 C8 123.89(18) . .
N2 C9 C10 120.96(18) . .
C8 C9 C10 115.12(17) . .
O4 C10 O3 128.3(2) . .
O4 C10 C9 113.70(19) . .
O3 C10 C9 118.04(19) . .
C12 C11 C16 120.31(19) . .
C12 C11 N2 125.71(19) . .
C16 C11 N2 113.72(18) . .
C11 C12 C13 119.7(2) . .
C11 C12 H12 120.1 . .
C13 C12 H12 120.1 . .
C14 C13 C12 120.1(2) . .
C14 C13 H13 119.9 . .
C12 C13 H13 119.9 . .
C13 C14 C15 120.6(2) . .
C13 C14 H14 119.7 . .
C15 C14 H14 119.7 . .
C14 C15 C16 119.7(2) . .
C14 C15 H15 120.1 . .
C16 C15 H15 120.1 . .
C15 C16 C11 119.38(19) . .
C15 C16 N3 126.14(19) . .
C11 C16 N3 114.22(17) . .
N3 C17 C19 123.99(18) . .
N3 C17 C18 121.89(18) . .
C19 C17 C18 114.11(18) . .
O5 C18 O6 128.76(19) . .
O5 C18 C17 118.98(18) . .
O6 C18 C17 112.23(17) . .
C20 C19 C24 118.55(19) . .
C20 C19 C17 117.28(18) . .
C24 C19 C17 124.02(19) . .
C21 C20 C19 122.1(2) . .
C21 C20 H20 119.0 . .
C19 C20 H20 119.0 . .
C20 C21 C22 118.8(2) . .
C20 C21 H21 120.6 . .
C22 C21 H21 120.6 . .
C23 C22 C21 120.9(2) . .
C23 C22 H22 119.5 . .
C21 C22 H22 119.5 . .
C22 C23 C24 121.4(2) . .
C22 C23 H23 119.3 . .
C24 C23 H23 119.3 . .
N4 C24 C23 121.77(19) . .
N4 C24 C19 119.99(18) . .
C23 C24 C19 118.14(19) . .
H10A O10 H10B 113.6 . .
H11A O11 H11B 112.8 . .
H12A O12 H12B 116.0 . .

loop_
_geom_bond_atom_site_label_1
_geom_bond_atom_site_label_2
_geom_bond_distance
_geom_bond_site_symmetry_2
Cu1 O6 1.9482(14) 2_645
Cu1 O8 1.9629(16) .
Cu1 O7 1.9720(16) .
Cu1 O1 1.9976(15) .
Cu1 O9 2.2879(17) .
Ni1 N4 1.8691(17) .
Ni1 N2 1.8719(18) .
Ni1 N1 1.8737(18) .
Ni1 N3 1.8807(17) .
O1 C1 1.249(3) .
O2 C2 1.238(2) .
O3 C10 1.255(3) .
O4 C10 1.238(3) .
O5 C18 1.228(3) .
O6 C18 1.278(3) .
O6 Cu1 1.9481(14) 2_655
O7 H7A 0.8463 .
O7 H7B 0.8464 .
O8 H8A 0.8724 .
O8 H8B 0.8688 .
O9 H9A 0.8582 .
O9 H9B 0.8526 .
N1 C1 1.329(3) .
N1 C3 1.405(3) .
N2 C9 1.298(3) .
N2 C11 1.437(3) .
N3 C17 1.298(3) .
N3 C16 1.430(3) .
N4 C2 1.344(3) .
N4 C24 1.399(3) .
C1 C2 1.527(3) .
C3 C4 1.402(3) .
C3 C8 1.418(3) .
C4 C5 1.382(3) .
C4 H4 0.9500 .
C5 C6 1.382(3) .
C5 H5 0.9500 .
C6 C7 1.377(3) .
C6 H6 0.9500 .
C7 C8 1.412(3) .
C7 H7 0.9500 .
C8 C9 1.456(3) .
C9 C10 1.538(3) .
C11 C12 1.386(3) .
C11 C16 1.400(3) .
C12 C13 1.390(3) .
C12 H12 0.9500 .
C13 C14 1.381(3) .
C13 H13 0.9500 .
C14 C15 1.385(3) .
C14 H14 0.9500 .
C15 C16 1.396(3) .
C15 H15 0.9500 .
C17 C19 1.454(3) .
C17 C18 1.537(3) .
C19 C20 1.415(3) .
C19 C24 1.417(3) .
C20 C21 1.373(3) .
C20 H20 0.9500 .
C21 C22 1.386(3) .
C21 H21 0.9500 .
C22 C23 1.376(3) .
C22 H22 0.9500 .
C23 C24 1.407(3) .
C23 H23 0.9500 .
O10 H10A 0.8620 .
O10 H10B 0.8559 .
O11 H11A 0.8655 .
O11 H11B 0.8645 .
O12 H12A 0.8542 .
O12 H12B 0.8512 .

loop_
_geom_torsion_atom_site_label_1
_geom_torsion_atom_site_label_2
_geom_torsion_atom_site_label_3
_geom_torsion_atom_site_label_4
_geom_torsion
_geom_torsion_site_symmetry_1
O6 Cu1 O1 C1 60.14(15) 2_645
O8 Cu1 O1 C1 -114.41(15) .
O7 Cu1 O1 C1 152.5(11) .
O9 Cu1 O1 C1 155.35(16) .
N4 Ni1 N1 C1 24.68(15) .
N2 Ni1 N1 C1 -153.81(15) .
N3 Ni1 N1 C1 -69.3(15) .
N4 Ni1 N1 C3 -159.17(18) .
N2 Ni1 N1 C3 22.34(18) .
N3 Ni1 N1 C3 106.9(14) .
N4 Ni1 N2 C9 -111(3) .
N1 Ni1 N2 C9 -25.86(19) .
N3 Ni1 N2 C9 157.19(19) .
N4 Ni1 N2 C11 72(3) .
N1 Ni1 N2 C11 157.35(14) .
N3 Ni1 N2 C11 -19.59(14) .
N4 Ni1 N3 C17 22.86(18) .
N2 Ni1 N3 C17 -158.65(18) .
N1 Ni1 N3 C17 116.6(14) .
N4 Ni1 N3 C16 -158.43(14) .
N2 Ni1 N3 C16 20.06(14) .
N1 Ni1 N3 C16 -64.6(15) .
N2 Ni1 N4 C2 63(3) .
N1 Ni1 N4 C2 -22.47(14) .
N3 Ni1 N4 C2 154.47(14) .
N2 Ni1 N4 C24 -117(3) .
N1 Ni1 N4 C24 157.29(17) .
N3 Ni1 N4 C24 -25.77(17) .
Cu1 O1 C1 N1 -162.98(17) .
Cu1 O1 C1 C2 21.8(2) .
C3 N1 C1 O1 -13.2(3) .
Ni1 N1 C1 O1 163.14(18) .
C3 N1 C1 C2 162.22(18) .
Ni1 N1 C1 C2 -21.5(2) .
C24 N4 C2 O2 11.4(3) .
Ni1 N4 C2 O2 -168.87(18) .
C24 N4 C2 C1 -164.32(17) .
Ni1 N4 C2 C1 15.4(2) .
O1 C1 C2 O2 3.8(3) .
N1 C1 C2 O2 -172.08(18) .
O1 C1 C2 N4 -179.93(18) .
N1 C1 C2 N4 4.2(2) .
C1 N1 C3 C4 -16.4(3) .
Ni1 N1 C3 C4 167.92(16) .
C1 N1 C3 C8 168.1(2) .
Ni1 N1 C3 C8 -7.6(3) .
N1 C3 C4 C5 -173.4(2) .
C8 C3 C4 C5 2.2(3) .
C3 C4 C5 C6 0.2(4) .
C4 C5 C6 C7 -0.9(4) .
C5 C6 C7 C8 -0.8(4) .
C6 C7 C8 C3 3.2(3) .
C6 C7 C8 C9 -172.5(2) .
C4 C3 C8 C7 -3.8(3) .
N1 C3 C8 C7 171.84(19) .
C4 C3 C8 C9 171.6(2) .
N1 C3 C8 C9 -12.8(3) .
C11 N2 C9 C8 -168.90(19) .
Ni1 N2 C9 C8 14.7(3) .
C11 N2 C9 C10 13.4(3) .
Ni1 N2 C9 C10 -162.99(15) .
C7 C8 C9 N2 -175.1(2) .
C3 C8 C9 N2 9.4(3) .
C7 C8 C9 C10 2.7(3) .
C3 C8 C9 C10 -172.7(2) .
N2 C9 C10 O4 72.7(3) .
C8 C9 C10 O4 -105.2(2) .
N2 C9 C10 O3 -108.6(2) .
C8 C9 C10 O3 73.5(3) .
C9 N2 C11 C12 24.1(3) .
Ni1 N2 C11 C12 -159.00(18) .
C9 N2 C11 C16 -161.9(2) .
Ni1 N2 C11 C16 15.0(2) .
C16 C11 C12 C13 1.9(3) .
N2 C11 C12 C13 175.55(19) .
C11 C12 C13 C14 -2.5(3) .
C12 C13 C14 C15 0.2(3) .
C13 C14 C15 C16 2.6(3) .
C14 C15 C16 C11 -3.1(3) .
C14 C15 C16 N3 -176.9(2) .
C12 C11 C16 C15 0.9(3) .
N2 C11 C16 C15 -173.50(18) .
C12 C11 C16 N3 175.37(18) .
N2 C11 C16 N3 1.0(3) .
C17 N3 C16 C15 -23.6(3) .
Ni1 N3 C16 C15 157.64(18) .
C17 N3 C16 C11 162.32(19) .
Ni1 N3 C16 C11 -16.4(2) .
C16 N3 C17 C19 172.79(18) .
Ni1 N3 C17 C19 -8.7(3) .
C16 N3 C17 C18 -5.8(3) .
Ni1 N3 C17 C18 172.77(14) .
Cu1 O6 C18 O5 6.3(3) 2_655
Cu1 O6 C18 C17 -175.69(13) 2_655
N3 C17 C18 O5 -77.3(3) .
C19 C17 C18 O5 104.0(2) .
N3 C17 C18 O6 104.5(2) .
C19 C17 C18 O6 -74.2(2) .
N3 C17 C19 C20 172.83(19) .
C18 C17 C19 C20 -8.5(3) .
N3 C17 C19 C24 -11.8(3) .
C18 C17 C19 C24 166.86(19) .
C24 C19 C20 C21 1.4(3) .
C17 C19 C20 C21 177.1(2) .
C19 C20 C21 C22 -1.7(3) .
C20 C21 C22 C23 0.2(3) .
C21 C22 C23 C24 1.4(3) .
C2 N4 C24 C23 18.0(3) .
Ni1 N4 C24 C23 -161.69(16) .
C2 N4 C24 C19 -165.78(19) .
Ni1 N4 C24 C19 14.5(3) .
C22 C23 C24 N4 174.7(2) .
C22 C23 C24 C19 -1.6(3) .
C20 C19 C24 N4 -176.15(18) .
C17 C19 C24 N4 8.5(3) .
C20 C19 C24 C23 0.2(3) .
C17 C19 C24 C23 -175.14(19) .
